data_2006308
loop_
_publ_author_name
'Ayg\"un, Muh\.itt\.in'
'I\,sik, \,Sam\.il'
'\,Sa\,smaz, Selam\.i'
'Tah\.ir, M. Nawaz'
'Erd\"onmez, Ahmet'
'B\"uy\"ukg\"ung\"or, Orhan'

_publ_section_title
;
 1-(4-Chlorobenzoyloxy)-2-methoxy-4-(2-propenyl)benzene
;
_journal_issue 7
_journal_name_full 'Acta Crystallographica Section C'
_journal_page_first 897
_journal_page_last 899
_journal_paper_doi 10.1107/S0108270197000553
_journal_volume 53
_journal_year 1997
_chemical_formula_sum 'C17 H15 Cl O3'
_chemical_formula_weight 302.74
_chemical_name_systematic
;
 ?
;
_space_group_IT_number 2
_symmetry_cell_setting triclinic
_symmetry_space_group_name_Hall '-P 1'
_symmetry_space_group_name_H-M 'P -1'
_audit_creation_method SHELXL
_cell_angle_alpha 65.96(3)
_cell_angle_beta 72.40(3)
_cell_angle_gamma 65.93(3)
_cell_formula_units_Z 2
_cell_length_a 8.101(2)
_cell_length_b 10.321(2)
_cell_length_c 11.145(2)
_cell_measurement_reflns_used 25
_cell_measurement_temperature 293(2)
_cell_measurement_theta_max 18.12
_cell_measurement_theta_min 9.91
_cell_volume 766.6(4)
_computing_cell_refinement 'CAD-4 Express'
_computing_data_collection 'CAD-4 Express (Enraf-Nonius, 1993)'
_computing_data_reduction 'MolEN (Fair, 1990)'
_computing_molecular_graphics 'ORTEPII (Johnson, 1976)'
_computing_publication_material SHELXL-93
_computing_structure_refinement 'SHELXL-93 (Sheldrick, 1993)'
_computing_structure_solution 'SHELXS-86 (Sheldrick, 1985)'
_diffrn_ambient_temperature 293(2)
_diffrn_measurement_device 'Enraf-Nonius CAD-4'
_diffrn_measurement_method '\w/\q scans'
_diffrn_radiation_monochromator graphite
_diffrn_radiation_source 'fine-focus sealed tube'
_diffrn_radiation_type MoK\a
_diffrn_radiation_wavelength 0.71070
_diffrn_reflns_av_R_equivalents 0.0000
_diffrn_reflns_av_sigmaI/netI 0.0160
_diffrn_reflns_limit_h_max 8
_diffrn_reflns_limit_h_min 0
_diffrn_reflns_limit_k_max 11
_diffrn_reflns_limit_k_min -9
_diffrn_reflns_limit_l_max 12
_diffrn_reflns_limit_l_min -11
_diffrn_reflns_number 2179
_diffrn_reflns_theta_max 23.31
_diffrn_reflns_theta_min 2.51
_diffrn_standards_interval_time 120
_diffrn_standards_number 3
_exptl_absorpt_coefficient_mu 0.256
_exptl_absorpt_correction_type none
_exptl_crystal_colour Colourless
_exptl_crystal_density_diffrn 1.312
_exptl_crystal_density_meas 1.310
_exptl_crystal_density_method pycnometry
_exptl_crystal_description Prismatic
_exptl_crystal_F_000 316
_exptl_crystal_size_max 0.35
_exptl_crystal_size_mid 0.30
_exptl_crystal_size_min 0.28
_refine_diff_density_max 0.332
_refine_diff_density_min -0.410
_refine_ls_extinction_coef 0.084(14)
_refine_ls_extinction_method 'SHELXL93 (Sheldrick, 1993)'
_refine_ls_goodness_of_fit_all 1.084
_refine_ls_goodness_of_fit_obs 1.130
_refine_ls_hydrogen_treatment 'H atoms see text'
_refine_ls_matrix_type full
_refine_ls_number_parameters 258
_refine_ls_number_reflns 2179
_refine_ls_number_restraints 4
_refine_ls_restrained_S_all 1.087
_refine_ls_restrained_S_obs 1.133
_refine_ls_R_factor_all 0.0736
_refine_ls_R_factor_obs .0658
_refine_ls_shift/esd_max 0.003
_refine_ls_shift/esd_mean 0.000
_refine_ls_structure_factor_coef Fsqd
_refine_ls_weighting_details 'w = 1/[\s^2^(Fo^2^)+(0.1247P)^2^+0.1799P] where P=(Fo^2^+2Fc^2^)/3'
_refine_ls_weighting_scheme calc
_refine_ls_wR_factor_all 0.1883
_refine_ls_wR_factor_obs .1785
_reflns_number_observed 1842
_reflns_number_total 2179
_reflns_observed_criterion >2sigma(I)
_cod_data_source_file fr1013.cif
_cod_data_source_block s44
_cod_depositor_comments
;
The following automatic conversions were performed:
'_symmetry_cell_setting' value 'Triclinic' changed to 'triclinic'
according to '/home/saulius/struct/CIF-dictionaries/cif_core.dic'
dictionary named 'cif_core.dic' version 2.4.1 from 2010-06-29.

Automatic conversion script
Id: cif_fix_enum 1527 2010-12-29 10:47:43Z saulius 

The following automatic conversions were performed:

'_symmetry_cell_setting' value 'Triclinic' changed to 'triclinic'
according to /home/saulius/struct/CIF-dictionaries/cif_core.dic
dictionary named 'cif_core.dic' version 2.4.1 from
2010-06-29.

'_exptl_absorpt_correction_type' value 'None' changed to
'none' according to
/home/saulius/struct/CIF-dictionaries/cif_core.dic dictionary named
'cif_core.dic' version 2.4.1 from 2010-06-29.

Automatic conversion script
Id: cif_fix_values 1715 2011-07-08 13:25:40Z adriana 

The following automatic conversions were performed:

'_refine_ls_weighting_scheme' value 'calc w =
1/[\s^2^(Fo^2^)+(0.1247P)^2^+0.1799P] where P=(Fo^2^+2Fc^2^)/3' was
changed to 'calc'. New tag '_refine_ls_weighting_details' was
created. The value of the new tag was set to 'w =
1/[\s^2^(Fo^2^)+(0.1247P)^2^+0.1799P] where P=(Fo^2^+2Fc^2^)/3'.

Automatic conversion script
Id: cif_fix_values 3143 2015-03-26 13:38:13Z robertas 
;
_cod_original_cell_volume 766.6(3)
_cod_database_code 2006308

loop_
_symmetry_equiv_pos_as_xyz
'x, y, z'
'-x, -y, -z'

loop_
_atom_site_aniso_label
_atom_site_aniso_U_11
_atom_site_aniso_U_22
_atom_site_aniso_U_33
_atom_site_aniso_U_12
_atom_site_aniso_U_13
_atom_site_aniso_U_23
Cl .1068(8) .0812(7) .1693(11) -.0627(6) .0084(7) -.0422(7)
O1 .0868(14) .0612(12) .0939(15) -.0373(10) -.0340(12) .0119(11)
O2 .0708(12) .0532(10) .0762(12) -.0364(9) -.0181(9) -.0007(9)
O3 .0897(14) .0676(12) .0899(14) -.0398(11) .0044(11) -.0338(11)
C1 .070(2) .061(2) .099(2) -.0401(14) .013(2) -.031(2)
C2 .073(2) .051(2) .095(2) -.0274(14) -.007(2) -.006(2)
C3 .066(2) .059(2) .078(2) -.0292(13) -.0116(14) -.0101(14)
C4 .0583(15) .0526(15) .066(2) -.0287(12) -.0009(12) -.0124(12)
C5 .080(2) .077(2) .077(2) -.045(2) -.014(2) -.010(2)
C6 .087(2) .088(2) .090(2) -.054(2) -.010(2) -.023(2)
C7 .064(2) .056(2) .065(2) -.0300(12) -.0088(13) -.0088(13)
C8 .061(2) .0478(13) .070(2) -.0283(11) -.0126(12) -.0059(12)
C9 .074(2) .065(2) .071(2) -.0321(14) -.0076(15) -.0166(14)
C10 .084(2) .063(2) .092(2) -.031(2) -.015(2) -.029(2)
C11 .063(2) .0519(15) .098(2) -.0290(12) -.0063(15) -.0209(14)
C12 .061(2) .0516(15) .088(2) -.0279(12) -.0017(15) -.0176(14)
C13 .0603(15) .0461(13) .075(2) -.0211(11) -.0085(12) -.0145(12)
C14 .085(2) .093(3) .089(2) -.031(2) .000(2) -.042(2)
C15 .091(3) .076(2) .176(4) -.051(2) .008(3) -.049(3)
C16A .097(4) .079(4) .152(7) -.052(3) -.018(4) -.026(4)
C16B .153(12) .118(8) .094(8) -.100(9) .013(7) -.063(6)
C17A .129(7) .070(5) .227(14) -.048(5) -.002(9) -.060(5)
C17B .101(12) .100(10) .17(2) -.059(11) .017(12) -.064(12)

loop_
_atom_site_label
_atom_site_fract_x
_atom_site_fract_y
_atom_site_fract_z
_atom_site_U_iso_or_equiv
_atom_site_thermal_displace_type
_atom_site_calc_flag
_atom_site_refinement_flags
_atom_site_occupancy
_atom_site_disorder_group
_atom_site_type_symbol
Cl -.01030(14) .80355(10) .06505(13) .1152(5) Uani d . 1 . Cl
O1 -.1969(3) .1563(2) .3137(2) .0842(7) Uani d . 1 . O
O2 -.4042(3) .3023(2) .1789(2) .0667(6) Uani d . 1 . O
O3 -.6344(3) .2650(2) .4094(2) .0794(7) Uani d . 1 . O
C1 -.0851(4) .6492(3) .1150(3) .0746(9) Uani d . 1 . C
C2 -.2048(4) .6564(3) .0474(4) .0785(9) Uani d . 1 . C
C3 -.2657(4) .5348(3) .0861(3) .0689(8) Uani d . 1 . C
C4 -.2040(4) .4088(3) .1902(3) .0600(7) Uani d . 1 . C
C5 -.0808(5) .4043(4) .2555(3) .0763(8) Uani d . 1 . C
C6 -.0200(5) .5248(4) .2183(4) .0828(9) Uani d . 1 . C
C7 -.2630(4) .2740(3) .2362(3) .0622(7) Uani d . 1 . C
C8 -.4831(3) .1868(3) .2248(3) .0599(7) Uani d . 1 . C
C9 -.4439(4) .0987(3) .1502(3) .0698(8) Uani d . 1 . C
C10 -.5353(5) -.0068(3) .1909(3) .0758(9) Uani d . 1 . C
C11 -.6616(4) -.0201(3) .3052(3) .0701(8) Uani d . 1 . C
C12 -.6961(4) .0671(3) .3812(3) .0682(8) Uani d . 1 . C
C13 -.6064(4) .1723(3) .3418(3) .0615(7) Uani d . 1 . C
C14 -.7513(6) .2455(5) .5339(4) .0875(10) Uani d . 1 . C
C15 -.7680(6) -.1308(5) .3495(7) .1104(15) Uani d U 1 . C
C16A -.6703(8) -.2797(7) .3862(9) .106(3) Uani d PU .682(11) 1 C
H16A -.6056(8) -.3065(7) .4535(9) .127 Uiso calc PR .682(11) 1 H
C16B -.736(2) -.220(2) .2833(14) .101(4) Uani d PU .318(11) 2 C
H16B -.785(2) -.159(2) .2055(14) .121 Uiso calc PR .318(11) 2 H
C17A -.6437(19) -.3899(10) .3545(16) .139(5) Uani d PU .682(11) 1 C
H17A -.7007(19) -.3783(10) .2880(16) .167 Uiso calc PR .682(11) 1 H
H17B -.5670(19) -.4838(10) .3972(16) .167 Uiso calc PR .682(11) 1 H
C17B -.676(3) -.334(3) .278(3) .118(6) Uani d PU .318(11) 2 C
H17C -.620(3) -.413(3) .347(3) .141 Uiso calc PR .318(11) 2 H
H17D -.683(3) -.352(3) .205(3) .141 Uiso calc PR .318(11) 2 H
H2 -.243(5) .745(4) -.031(4) .100(11) Uiso d . 1 . H
H3 -.342(4) .537(3) .037(3) .069(8) Uiso d . 1 . H
H5 -.027(6) .311(5) .328(4) .116(13) Uiso d . 1 . H
H6 .071(5) .512(4) .267(3) .091(10) Uiso d . 1 . H
H9 -.357(5) .108(4) .070(4) .092(10) Uiso d . 1 . H
H10 -.501(5) -.068(4) .136(3) .092(10) Uiso d . 1 . H
H12 -.783(5) .052(3) .464(3) .079(9) Uiso d . 1 . H
H14A -.752(6) .314(5) .569(4) .122(14) Uiso d . 1 . H
H14B -.694(6) .138(6) .590(4) .118(13) Uiso d . 1 . H
H14C -.885(6) .277(4) .531(3) .096(11) Uiso d . 1 . H
H15A -.873(7) -.110(5) .427(5) .141(16) Uiso d . 1 . H
H15B -.842(12) -.084(10) .280(9) .24(4) Uiso d . 1 . H

loop_
_atom_type_symbol
_atom_type_description
_atom_type_scat_dispersion_real
_atom_type_scat_dispersion_imag
_atom_type_scat_source
C C 0.0033 0.0016 'International Tables Vol C Tables 4.2.6.8 and 6.1.1.4'
H H 0.0000 0.0000 'International Tables Vol C Tables 4.2.6.8 and 6.1.1.4'
O O 0.0106 0.0060 'International Tables Vol C Tables 4.2.6.8 and 6.1.1.4'
Cl Cl 0.1484 0.1585 'International Tables Vol C Tables 4.2.6.8 and 6.1.1.4'

loop_
_geom_angle_atom_site_label_1
_geom_angle_atom_site_label_2
_geom_angle_atom_site_label_3
_geom_angle
_geom_angle_publ_flag
C7 O2 C8 116.5(2) yes
C13 O3 C14 117.5(3) yes
C2 C1 C6 121.9(3) ?
C2 C1 Cl 118.6(2) ?
C6 C1 Cl 119.5(3) no
C1 C2 C3 119.2(3) ?
C1 C2 H2 120.(2) ?
C3 C2 H2 121.(2) ?
C4 C3 C2 120.3(3) ?
C4 C3 H3 119.9(18) ?
C2 C3 H3 119.6(18) ?
C3 C4 C5 119.0(3) ?
C3 C4 C7 122.9(3) no
C5 C4 C7 118.0(2) ?
C4 C5 C6 121.2(3) ?
C4 C5 H5 121.(2) ?
C6 C5 H5 118.(2) ?
C1 C6 C5 118.4(3) ?
C1 C6 H6 125.(2) ?
C5 C6 H6 117.(2) ?
O1 C7 O2 123.1(2) yes
O1 C7 C4 125.3(3) yes
O2 C7 C4 111.6(2) yes
C9 C8 C13 121.3(2) ?
C9 C8 O2 120.0(2) no
C13 C8 O2 118.6(2) ?
C8 C9 C10 119.5(3) ?
C8 C9 H9 121.(2) ?
C10 C9 H9 120.(2) ?
C11 C10 C9 120.0(3) ?
C11 C10 H10 124.(2) ?
C9 C10 H10 116.(2) ?
C10 C11 C12 119.7(3) ?
C10 C11 C15 121.0(3) no
C12 C11 C15 119.2(3) ?
C11 C12 C13 120.7(3) ?
C11 C12 H12 117.7(19) ?
C13 C12 H12 121.5(19) ?
O3 C13 C8 116.6(2) no
O3 C13 C12 124.7(3) ?
C8 C13 C12 118.7(3) ?
O3 C14 H14A 107.(3) ?
O3 C14 H14B 105.(2) ?
H14A C14 H14B 112.(3) ?
O3 C14 H14C 116.(2) ?
H14A C14 H14C 101.(3) ?
H14B C14 H14C 116.(3) ?
C16B C15 C11 121.6(6) yes
C16A C15 C11 117.2(4) yes
C16B C15 H15A 129.(3) ?
C16A C15 H15A 109.(3) ?
C11 C15 H15A 109.(3) ?
C16B C15 H15B 69.(6) ?
C16A C15 H15B 122.(6) ?
C11 C15 H15B 100.(5) ?
H15A C15 H15B 98.(6) ?
C17A C16A C15 137.5(10) yes
C17A C16A H16A 111.3(8) ?
C15 C16A H16A 111.3(5) ?
C17B C16B C15 148(2) yes
C17B C16B H16B 106.0(17) ?
C15 C16B H16B 106.0(9) ?
C17B C16B H15B 165.(4) ?
C15 C16B H15B 43.(4) ?
H16B C16B H15B 64.(4) ?
C16A C17A H17A 120.0(8) ?
C16A C17A H17B 120.0(8) ?
H17A C17A H17B 120.0 ?
C16B C17B H17C 120.0(17) ?
C16B C17B H17D 120.0(17) ?
H17C C17B H17D 120.0 ?

loop_
_geom_bond_atom_site_label_1
_geom_bond_atom_site_label_2
_geom_bond_site_symmetry_2
_geom_bond_distance
_geom_bond_publ_flag
Cl C1 . 1.754(3) yes
O1 C7 . 1.184(3) yes
O2 C7 . 1.348(3) yes
O2 C8 . 1.421(3) yes
O3 C13 . 1.357(3) yes
O3 C14 . 1.413(4) yes
C1 C2 . 1.360(5) ?
C1 C6 . 1.365(5) ?
C2 C3 . 1.392(4) ?
C2 H2 . .99(4) ?
C3 C4 . 1.371(4) ?
C3 H3 . .93(3) ?
C4 C5 . 1.378(4) ?
C4 C7 . 1.497(4) yes
C5 C6 . 1.385(4) ?
C5 H5 . 1.00(4) ?
C6 H6 . .97(4) ?
C8 C9 . 1.356(4) ?
C8 C13 . 1.377(4) ?
C9 C10 . 1.411(4) ?
C9 H9 . .95(4) ?
C10 C11 . 1.368(4) ?
C10 H10 . .95(4) ?
C11 C12 . 1.371(4) ?
C11 C15 . 1.542(4) yes
C12 C13 . 1.400(4) ?
C12 H12 . .98(3) ?
C14 H14A . .93(4) ?
C14 H14B . 1.01(5) ?
C14 H14C . 1.01(4) ?
C15 C16B . 1.302(13) yes
C15 C16A . 1.359(7) yes
C15 H15A . 1.04(5) ?
C15 H15B . .96(8) ?
C16A C17A . 1.244(14) yes
C16A H16A . .93 ?
C16B C17B . 1.10(3) yes
C16B H16B . .93 ?
C16B H15B . 1.30(9) ?
C17A H17A . .93 ?
C17A H17B . .93 ?
C17B H17C . .93 ?
C17B H17D . .93 ?

loop_
_geom_torsion_atom_site_label_1
_geom_torsion_atom_site_label_2
_geom_torsion_atom_site_label_3
_geom_torsion_atom_site_label_4
_geom_torsion
_geom_torsion_publ_flag
C6 C1 C2 C3 1.3(5) ?
Cl C1 C2 C3 -179.9(2) no
C1 C2 C3 C4 -0.7(5) ?
C2 C3 C4 C5 -0.2(4) ?
C2 C3 C4 C7 -179.6(3) ?
C3 C4 C5 C6 0.5(5) ?
C7 C4 C5 C6 179.9(3) no
C2 C1 C6 C5 -0.9(5) ?
Cl C1 C6 C5 -179.8(2) ?
C4 C5 C6 C1 0.0(5) ?
C8 O2 C7 O1 5.3(4) yes
C8 O2 C7 C4 -174.2(2) yes
C3 C4 C7 O1 169.9(3) yes
C5 C4 C7 O1 -9.5(4) ?
C3 C4 C7 O2 -10.6(4) ?
C5 C4 C7 O2 170.0(3) ?
C7 O2 C8 C9 -103.1(3) yes
C7 O2 C8 C13 80.5(3) ?
C13 C8 C9 C10 1.9(4) ?
O2 C8 C9 C10 -174.5(2) ?
C8 C9 C10 C11 -0.3(4) ?
C9 C10 C11 C12 -1.3(5) ?
C9 C10 C11 C15 178.0(3) no
C10 C11 C12 C13 1.4(4) ?
C15 C11 C12 C13 -177.9(3) no
C14 O3 C13 C8 -176.0(3) yes
C14 O3 C13 C12 5.3(4) ?
C9 C8 C13 O3 179.4(2) ?
O2 C8 C13 O3 -4.2(4) ?
C9 C8 C13 C12 -1.8(4) ?
O2 C8 C13 C12 174.6(2) ?
C11 C12 C13 O3 178.8(3) ?
C11 C12 C13 C8 0.2(4) ?
C10 C11 C15 C16B 3.2(13) ?
C12 C11 C15 C16B -177.6(12) ?
C10 C11 C15 C16A 66.7(7) ?
C12 C11 C15 C16A -114.0(6) ?
C16B C15 C16A C17A -13.5(13) ?
C11 C15 C16A C17A -124.5(12) yes
C16A C15 C16B C17B 4.(3) ?
C11 C15 C16B C17B 107(3) yes
